data_4132439
loop_
_publ_author_name
'Howlader, Prodip'
'Mondal, Bijnaneswar'
'Purba, Prioti Choudhury'
'Zangrando, Ennio'
'Mukherjee, Partha Sarathi'

_publ_section_title
;
 Self-Assembled Pd(II) Barrels as Containers for Transient Merocyanine
 Form and Reverse Thermochromism of Spiropyran.
;
_journal_issue 25
_journal_name_full 'Journal of the American Chemical Society'
_journal_page_first 7952
_journal_page_last 7960
_journal_paper_doi 10.1021/jacs.8b03946
_journal_volume 140
_journal_year 2018
_chemical_formula_sum 'C200 H250 F36 N42 O10 P6 Pd8 S4'
_chemical_formula_weight 5251.67
_space_group_crystal_system triclinic
_space_group_IT_number 2
_space_group_name_Hall '-P 1'
_space_group_name_H-M_alt 'P -1'
_atom_sites_solution_hydrogens geom
_audit_creation_method SHELXL-2013
_cell_angle_alpha 107.21(3)
_cell_angle_beta 103.15(3)
_cell_angle_gamma 91.64(3)
_cell_formula_units_Z 1
_cell_length_a 22.184(4)
_cell_length_b 23.316(5)
_cell_length_c 24.414(5)
_cell_measurement_reflns_used 73556
_cell_measurement_temperature 100(2)
_cell_measurement_theta_max 27.560
_cell_measurement_theta_min 2.930
_cell_volume 11684(5)
_computing_cell_refinement 'Denzo (Otwinowski & Minor 1997)'
_computing_data_collection 'Elettra XRD1 Data Colelction SW'
_computing_data_reduction 'Denzo and Scalepack (Otwinowski & Minor 1997)'
_computing_molecular_graphics 'Ortep3 for Windows (Farrugia,1997)'
_computing_publication_material 'Wingx Version 2013.2 (Farrugia, 2012)'
_computing_structure_refinement 'SHELXL-2013 (Sheldrick, 2013)'
_computing_structure_solution 'SHELX2013 (Sheldrick, 2013)'
_diffrn_ambient_temperature 100(2)
_diffrn_measured_fraction_theta_full 0.986
_diffrn_measured_fraction_theta_max 0.946
_diffrn_measurement_device_type 'Dectris Pilatus 2M'
_diffrn_measurement_method 'rotating crystal'
_diffrn_radiation_type synchrotron
_diffrn_radiation_wavelength 0.700
_diffrn_reflns_av_R_equivalents 0.0361
_diffrn_reflns_av_unetI/netI 0.0352
_diffrn_reflns_Laue_measured_fraction_full 0.986
_diffrn_reflns_Laue_measured_fraction_max 0.946
_diffrn_reflns_limit_h_max 32
_diffrn_reflns_limit_h_min -32
_diffrn_reflns_limit_k_max 34
_diffrn_reflns_limit_k_min -34
_diffrn_reflns_limit_l_max 29
_diffrn_reflns_limit_l_min -34
_diffrn_reflns_number 262442
_diffrn_reflns_point_group_measured_fraction_full 0.986
_diffrn_reflns_point_group_measured_fraction_max 0.946
_diffrn_reflns_theta_full 24.835
_diffrn_reflns_theta_max 30.963
_diffrn_reflns_theta_min 0.887
_diffrn_source 'Elettra Synchrotron, Trieste (Italy)'
_exptl_absorpt_coefficient_mu 0.371
_exptl_absorpt_correction_type none
_exptl_crystal_colour yellow
_exptl_crystal_density_diffrn 0.746
_exptl_crystal_description Block
_exptl_crystal_F_000 2670
_exptl_crystal_size_max 0.400
_exptl_crystal_size_mid 0.300
_exptl_crystal_size_min 0.200
_platon_squeeze_details
;
;
_refine_diff_density_max 1.061
_refine_diff_density_min -1.006
_refine_diff_density_rms 0.073
_refine_ls_extinction_method none
_refine_ls_goodness_of_fit_ref 1.003
_refine_ls_hydrogen_treatment constr
_refine_ls_matrix_type full
_refine_ls_number_parameters 1448
_refine_ls_number_reflns 73556
_refine_ls_number_restraints 13
_refine_ls_restrained_S_all 1.003
_refine_ls_R_factor_all 0.0679
_refine_ls_R_factor_gt 0.0557
_refine_ls_shift/su_max 0.004
_refine_ls_shift/su_mean 0.000
_refine_ls_structure_factor_coef Fsqd
_refine_ls_weighting_details 'w=1/[\s^2^(Fo^2^)+(0.1250P)^2^] where P=(Fo^2^+2Fc^2^)/3'
_refine_ls_weighting_scheme calc
_refine_ls_wR_factor_gt 0.1741
_refine_ls_wR_factor_ref 0.1817
_reflns_Friedel_coverage 0.000
_reflns_number_gt 49555
_reflns_number_total 73556
_reflns_threshold_expression 'I > 2\s(I)'
_cod_data_source_file ja8b03946_si_002.cif
_cod_data_source_block MB1
_cod_database_code 4132439
_shelx_space_group_comment
;
The symmetry employed for this shelxl refinement is uniquely defined
by the following loop, which should always be used as a source of
symmetry information in preference to the above space-group names.
They are only intended as comments.
;
_shelxl_version_number 2013-4

loop_
_space_group_symop_operation_xyz
'x, y, z'
'-x, -y, -z'

loop_
_atom_site_label
_atom_site_type_symbol
_atom_site_fract_x
_atom_site_fract_y
_atom_site_fract_z
_atom_site_U_iso_or_equiv
_atom_site_adp_type
_atom_site_occupancy
_atom_site_site_symmetry_order
_atom_site_calc_flag
_atom_site_refinement_flags_posn
_atom_site_refinement_flags_adp
_atom_site_refinement_flags_occupancy
_atom_site_disorder_assembly
_atom_site_disorder_group
Pd01 Pd 0.34942(2) 0.77630(2) 0.96165(2) 0.06004(4) Uani 1 1 d . . . . .
Pd02 Pd 0.91528(2) 0.76005(2) 0.93483(2) 0.06321(5) Uani 1 1 d . . . . .
Pd03 Pd 0.68505(2) 0.79130(2) 0.22283(2) 0.07024(5) Uani 1 1 d . . . . .
Pd04 Pd 0.12738(2) 0.82013(2) 0.28139(2) 0.06649(5) Uani 1 1 d . . . . .
S005 S 0.98976(4) 0.88315(3) 0.84298(4) 0.0962(2) Uani 1 1 d . . . . .
P006 P -0.10607(4) 0.97126(3) 0.20392(4) 0.09153(19) Uani 1 1 d . . . . .
P07 P 1.15794(5) 0.95341(5) 1.07159(4) 0.1160(3) Uani 1 1 d . . . . .
P008 P 0.50855(5) 0.68573(5) 0.06802(4) 0.1221(3) Uani 1 1 d . . . . .
S009 S 0.22836(6) 0.88959(6) 0.86831(6) 0.1466(5) Uani 1 1 d . . . . .
N00A N 0.68639(7) 0.30076(7) 0.10640(7) 0.0621(3) Uani 1 1 d . . . . .
N00D N 0.82623(7) 0.76472(8) 0.89265(7) 0.0654(4) Uani 1 1 d . . . . .
N00E N 0.21818(8) 0.82373(9) 0.32276(8) 0.0730(4) Uani 1 1 d . . . . .
N00F N 0.41337(7) 0.78182(8) 0.91513(8) 0.0674(4) Uani 1 1 d . . . . .
N00G N 0.88730(9) 0.47908(8) 0.71824(7) 0.0712(4) Uani 1 1 d . . . . .
N00H N 0.59778(8) 0.76798(9) 0.82992(7) 0.0713(4) Uani 1 1 d . . . . .
N00I N 0.91409(8) 0.68552(8) 0.86487(7) 0.0687(4) Uani 1 1 d . . . . .
O00J O 0.95433(8) 0.84156(8) 0.86386(10) 0.0907(5) Uani 1 1 d . . . . .
N00K N 0.62612(9) 0.80431(9) 0.27686(7) 0.0732(4) Uani 1 1 d . . . . .
N00L N 0.88258(8) 0.26143(8) 0.70530(7) 0.0681(4) Uani 1 1 d . . . . .
F00M F -0.11569(9) 0.90054(9) 0.19325(11) 0.1211(6) Uani 1 1 d . . . . .
N00N N 0.91570(9) 0.83625(9) 1.00460(8) 0.0747(4) Uani 1 1 d . . . . .
N00O N 0.66608(10) 0.86818(9) 0.19953(10) 0.0839(5) Uani 1 1 d . . . . .
N00P N 0.44746(9) 0.81434(10) 0.37025(8) 0.0806(5) Uani 1 1 d . . . . .
F00Q F -0.09397(12) 1.04086(9) 0.21355(13) 0.1452(8) Uani 1 1 d . . . . .
C00R C 0.67875(11) 0.40339(10) 0.15602(9) 0.0725(5) Uani 1 1 d . . . . .
H00R H 0.6624 0.4395 0.1550 0.087 Uiso 1 1 calc R U . . .
N00S N 0.17449(10) 0.75027(13) 0.12720(9) 0.0937(7) Uani 1 1 d . . . . .
N00T N 0.72451(9) 0.50669(8) 0.25043(7) 0.0700(4) Uani 1 1 d . . . . .
F00U F -0.05572(11) 0.95585(9) 0.16532(10) 0.1238(6) Uani 1 1 d . . . . .
C00V C 0.72544(9) 0.29717(9) 0.15523(9) 0.0657(4) Uani 1 1 d . . . . .
H00V H 0.7414 0.2607 0.1549 0.079 Uiso 1 1 calc R U . . .
F00W F -0.15887(14) 0.96130(13) 0.14638(12) 0.1748(11) Uani 1 1 d . . . . .
F00X F 0.44855(11) 0.68744(13) 0.02341(10) 0.1437(8) Uani 1 1 d . . . . .
C00Y C 0.88233(11) 0.53350(9) 0.70926(8) 0.0695(5) Uani 1 1 d . . . . .
C00Z C 0.66318(10) 0.35354(9) 0.10681(8) 0.0669(4) Uani 1 1 d . . . . .
H00Z H 0.6359 0.3562 0.0728 0.080 Uiso 1 1 calc R U . . .
C010 C 0.70576(9) 0.76653(10) 0.82999(8) 0.0671(4) Uani 1 1 d . . . . .
N011 N 0.70416(10) 0.71573(9) 0.24615(8) 0.0802(5) Uani 1 1 d . . . . .
F012 F -0.05304(12) 0.97676(12) 0.26096(10) 0.1469(8) Uani 1 1 d . . . . .
N013 N 0.03505(9) 0.81681(10) 0.23849(9) 0.0814(5) Uani 1 1 d . . . . .
C014 C 0.92389(10) 0.69173(10) 0.81500(9) 0.0710(5) Uani 1 1 d . . . . .
H014 H 0.9372 0.7299 0.8150 0.085 Uiso 1 1 calc R U . . .
N015 N 1.00512(9) 0.75577(10) 0.97812(9) 0.0861(6) Uani 1 1 d . . . . .
C016 C 0.71891(10) 0.40000(9) 0.20734(8) 0.0655(4) Uani 1 1 d . . . . .
N017 N 0.28603(8) 0.76751(9) 1.00868(8) 0.0731(4) Uani 1 1 d . . . . .
C018 C 0.64065(9) 0.76981(11) 0.79953(9) 0.0708(5) Uani 1 1 d . . . . .
C019 C 0.86502(11) 0.53977(9) 0.65331(9) 0.0718(5) Uani 1 1 d . . . . .
H019 H 0.8626 0.5780 0.6489 0.086 Uiso 1 1 calc R U . . .
N01A N 0.38389(10) 0.85564(9) 1.02820(9) 0.0819(5) Uani 1 1 d . . . . .
C01B C 0.74317(10) 0.34601(9) 0.20670(9) 0.0690(4) Uani 1 1 d . . . . .
H01B H 0.7709 0.3424 0.2401 0.083 Uiso 1 1 calc R U . . .
C01C C 0.49417(9) 0.77571(11) 0.84280(9) 0.0709(5) Uani 1 1 d . . . . .
C01D C 0.77807(9) 0.73726(10) 0.90307(9) 0.0681(5) Uani 1 1 d . . . . .
H01D H 0.7859 0.7173 0.9314 0.082 Uiso 1 1 calc R U . . .
C01E C 0.53051(10) 0.81057(13) 0.45110(9) 0.0815(6) Uani 1 1 d . . . . .
H01E H 0.5728 0.8092 0.4658 0.098 Uiso 1 1 calc R U . . .
C01F C 0.89032(12) 0.26482(10) 0.65415(9) 0.0756(5) Uani 1 1 d . . . . .
H01F H 0.8969 0.2299 0.6265 0.091 Uiso 1 1 calc R U . . .
C01G C 0.89516(10) 0.58616(9) 0.76327(8) 0.0684(5) Uani 1 1 d . . . . .
O01H O 0.26692(10) 0.84634(10) 0.88984(11) 0.1066(6) Uani 1 1 d . . . . .
O01I O 0.13619(11) 0.75269(11) 0.15557(10) 0.1099(7) Uani 1 1 d . . . . .
C01J C 0.64791(11) 0.83118(11) 0.33601(9) 0.0755(5) Uani 1 1 d . . . . .
H01J H 0.6892 0.8477 0.3505 0.091 Uiso 1 1 calc R U . . .
C01K C 0.62653(10) 0.77733(13) 0.74378(9) 0.0793(6) Uani 1 1 d . . . . .
H01K H 0.6575 0.7787 0.7240 0.095 Uiso 1 1 calc R U . . .
N01L N 0.74422(12) 0.77817(11) 0.16683(10) 0.0912(6) Uani 1 1 d . . . . .
F01M F -0.15728(12) 0.98324(14) 0.24006(14) 0.1638(10) Uani 1 1 d . . . . .
C01N C 0.71759(10) 0.73757(11) 0.87346(9) 0.0736(5) Uani 1 1 d . . . . .
H01N H 0.6850 0.7188 0.8822 0.088 Uiso 1 1 calc R U . . .
C01O C 0.87519(11) 0.43024(9) 0.67031(9) 0.0724(5) Uani 1 1 d . . . . .
C01Q C 0.53925(9) 0.77430(12) 0.80601(9) 0.0725(5) Uani 1 1 d . . . . .
N01R N 0.13938(11) 0.90281(10) 0.26791(10) 0.0949(6) Uani 1 1 d . . . . .
C01S C 0.23918(11) 0.84693(12) 0.38185(10) 0.0799(6) Uani 1 1 d . . . . .
H01S H 0.2120 0.8646 0.4043 0.096 Uiso 1 1 calc R U . . .
C01U C 0.61191(11) 0.83503(12) 0.37491(9) 0.0794(6) Uani 1 1 d . . . . .
H01U H 0.6284 0.8539 0.4152 0.095 Uiso 1 1 calc R U . . .
C01V C 0.91517(11) 0.64419(10) 0.76339(9) 0.0731(5) Uani 1 1 d . . . . .
H01V H 0.9223 0.6503 0.7294 0.088 Uiso 1 1 calc R U . . .
C01W C 0.25712(10) 0.79815(12) 0.29086(9) 0.0781(6) Uani 1 1 d . . . . .
H01W H 0.2421 0.7813 0.2501 0.094 Uiso 1 1 calc R U . . .
C01X C 0.75591(9) 0.79316(11) 0.81847(9) 0.0733(5) Uani 1 1 d . . . . .
H01X H 0.7495 0.8117 0.7890 0.088 Uiso 1 1 calc R U . . .
C01Y C 0.30089(11) 0.84506(12) 0.41002(10) 0.0823(6) Uani 1 1 d . . . . .
H01Y H 0.3144 0.8611 0.4510 0.099 Uiso 1 1 calc R U . . .
C01Z C 0.87181(11) 0.36632(10) 0.73545(9) 0.0750(5) Uani 1 1 d . . . . .
H01Z H 0.8654 0.4002 0.7644 0.090 Uiso 1 1 calc R U . . .
C020 C 0.72494(12) 0.61337(10) 0.28097(9) 0.0780(6) Uani 1 1 d . . . . .
C021 C 0.73351(11) 0.45421(9) 0.26074(8) 0.0692(5) Uani 1 1 d . . . . .
C022 C 0.34160(10) 0.81973(12) 0.37758(9) 0.0774(6) Uani 1 1 d . . . . .
C023 C 0.43831(10) 0.80063(12) 0.83294(11) 0.0772(6) Uani 1 1 d . . . . .
H023 H 0.4276 0.8163 0.8015 0.093 Uiso 1 1 calc R U . . .
C024 C 0.87359(11) 0.31137(10) 0.74542(9) 0.0718(5) Uani 1 1 d . . . . .
H024 H 0.8683 0.3089 0.7814 0.086 Uiso 1 1 calc R U . . .
C025 C 0.85840(12) 0.43305(10) 0.61280(9) 0.0759(5) Uani 1 1 d . . . . .
H025 H 0.8521 0.3979 0.5808 0.091 Uiso 1 1 calc R U . . .
C026 C 0.31910(11) 0.79576(13) 0.31604(9) 0.0811(6) Uani 1 1 d . . . . .
H026 H 0.3455 0.7785 0.2925 0.097 Uiso 1 1 calc R U . . .
C027 C 0.81532(9) 0.79229(11) 0.85059(9) 0.0729(5) Uani 1 1 d . . . . .
H027 H 0.8487 0.8112 0.8431 0.088 Uiso 1 1 calc R U . . .
C028 C 0.89640(12) 0.63027(10) 0.86525(9) 0.0769(5) Uani 1 1 d . . . . .
H028 H 0.8904 0.6255 0.9002 0.092 Uiso 1 1 calc R U . . .
C029 C 0.76716(12) 0.50179(10) 0.36585(8) 0.0754(5) Uani 1 1 d . . . . .
F02A F 1.11142(12) 0.94270(13) 1.10984(11) 0.1504(9) Uani 1 1 d . . . . .
C02B C 0.75808(13) 0.55708(10) 0.35465(9) 0.0800(6) Uani 1 1 d . . . . .
H02B H 0.7663 0.5932 0.3856 0.096 Uiso 1 1 calc R U . . .
C02C C 0.39925(10) 0.80251(10) 0.86833(10) 0.0720(5) Uani 1 1 d . . . . .
H02C H 0.3616 0.8185 0.8601 0.086 Uiso 1 1 calc R U . . .
C02D C 0.54972(10) 0.81029(12) 0.35372(9) 0.0753(5) Uani 1 1 d . . . . .
C02E C 0.88682(12) 0.58054(10) 0.81605(9) 0.0754(5) Uani 1 1 d . . . . .
H02E H 0.8747 0.5429 0.8181 0.090 Uiso 1 1 calc R U . . .
C02F C 0.87958(11) 0.37138(9) 0.68206(8) 0.0697(5) Uani 1 1 d . . . . .
C02G C 0.85114(12) 0.48827(10) 0.60341(9) 0.0757(5) Uani 1 1 d . . . . .
C02H C 0.75521(12) 0.45021(10) 0.31753(9) 0.0748(5) Uani 1 1 d . . . . .
H02H H 0.7617 0.4128 0.3229 0.090 Uiso 1 1 calc R U . . .
C02J C 0.75620(14) 0.66936(11) 0.31625(10) 0.0864(7) Uani 1 1 d . . . . .
H02J H 0.7842 0.6733 0.3522 0.104 Uiso 1 1 calc R U . . .
C02K C 0.50785(11) 0.81267(12) 0.39375(9) 0.0797(6) Uani 1 1 d . . . . .
F02M F 0.53902(11) 0.73865(13) 0.04865(11) 0.1501(9) Uani 1 1 d . . . . .
C02P C 0.73658(12) 0.55697(9) 0.29646(9) 0.0738(5) Uani 1 1 d . . . . .
C02Q C 0.40784(10) 0.81738(13) 0.40523(10) 0.0809(6) Uani 1 1 d . . . . .
C02R C 0.88908(14) 0.31860(10) 0.63984(9) 0.0833(6) Uani 1 1 d . . . . .
H02R H 0.8944 0.3195 0.6034 0.100 Uiso 1 1 calc R U . . .
C02S C 0.74488(14) 0.71951(11) 0.29679(10) 0.0872(7) Uani 1 1 d . . . . .
H02S H 0.7664 0.7568 0.3199 0.105 Uiso 1 1 calc R U . . .
C02T C 0.42730(10) 0.81553(14) 0.46277(10) 0.0844(6) Uani 1 1 d . . . . .
H02T H 0.3988 0.8177 0.4857 0.101 Uiso 1 1 calc R U . . .
C02U C 0.48906(11) 0.81051(13) 0.48597(10) 0.0819(6) Uani 1 1 d . . . . .
C02V C 0.56460(9) 0.78288(13) 0.71798(10) 0.0810(6) Uani 1 1 d . . . . .
C02W C 0.52154(9) 0.78288(14) 0.75046(10) 0.0838(7) Uani 1 1 d . . . . .
H02W H 0.4805 0.7886 0.7355 0.101 Uiso 1 1 calc R U . . .
C02X C 0.56691(11) 0.78080(12) 0.25627(10) 0.0808(6) Uani 1 1 d . . . . .
H02X H 0.5519 0.7615 0.2159 0.097 Uiso 1 1 calc R U . . .
C02Y C 0.68167(13) 0.60968(11) 0.22895(10) 0.0838(6) Uani 1 1 d . . . . .
H02Y H 0.6596 0.5729 0.2050 0.101 Uiso 1 1 calc R U . . .
O02Z O 0.15989(12) 0.7503(3) 0.07908(13) 0.226(2) Uani 1 1 d . . . . .
C030 C 0.28739(14) 0.70927(12) 1.02201(12) 0.0863(6) Uani 1 1 d . . . . .
H03A H 0.2695 0.6769 0.9864 0.129 Uiso 1 1 calc R U . . .
H03B H 0.2639 0.7102 1.0507 0.129 Uiso 1 1 calc R U . . .
H03C H 0.3297 0.7031 1.0375 0.129 Uiso 1 1 calc R U . . .
C031 C 0.00863(12) 0.75841(13) 0.19464(12) 0.0909(7) Uani 1 1 d . . . . .
H03D H 0.0318 0.7485 0.1649 0.136 Uiso 1 1 calc R U . . .
H03E H -0.0340 0.7607 0.1765 0.136 Uiso 1 1 calc R U . . .
H03F H 0.0108 0.7278 0.2138 0.136 Uiso 1 1 calc R U . . .
C032 C 0.54623(9) 0.78977(13) 0.65778(8) 0.0854(7) Uani 1 1 d G . . . .
C0AA C 0.58576(10) 0.8233(2) 0.63937(11) 0.089(2) Uani 0.359(4) 1 d G . P A 2
H0AA H 0.6244 0.8408 0.6643 0.106 Uiso 0.359(4) 1 calc R U P A 2
C1 C 0.56761(12) 0.8308(2) 0.58375(13) 0.096(3) Uani 0.359(4) 1 d G . P A 2
H1 H 0.5941 0.8533 0.5714 0.115 Uiso 0.359(4) 1 calc R U P A 2
C02L C 0.50993(10) 0.80474(14) 0.54654(8) 0.0893(7) Uani 1 1 d G . . A .
C0 C 0.47040(11) 0.77117(18) 0.56495(11) 0.0881(15) Uani 0.359(4) 1 d G U P A 2
H0 H 0.4318 0.7537 0.5400 0.106 Uiso 0.359(4) 1 calc R U P A 2
C04V C 0.48855(12) 0.76368(18) 0.62057(12) 0.0899(16) Uani 0.359(4) 1 d G U P A 2
H04V H 0.4621 0.7412 0.6329 0.108 Uiso 0.359(4) 1 calc R U P A 2
C033 C 0.67188(13) 0.66182(10) 0.21329(10) 0.0831(6) Uani 1 1 d . . . . .
H033 H 0.6420 0.6596 0.1789 0.100 Uiso 1 1 calc R U . . .
F034 F 0.4828(2) 0.6399(2) 0.08778(17) 0.2226(16) Uani 1 1 d . . . . .
F035 F 0.57108(15) 0.69841(16) 0.11556(12) 0.1798(11) Uani 1 1 d . . . . .
C036 C 0.89294(14) 0.88883(12) 0.98655(13) 0.0896(7) Uani 1 1 d . . . . .
H03G H 0.9138 0.8951 0.9581 0.134 Uiso 1 1 calc R U . . .
H03H H 0.9014 0.9242 1.0206 0.134 Uiso 1 1 calc R U . . .
H03I H 0.8489 0.8812 0.9693 0.134 Uiso 1 1 calc R U . . .
C037 C 0.52700(11) 0.78422(13) 0.29305(9) 0.0845(6) Uani 1 1 d . . . . .
H037 H 0.4853 0.7692 0.2772 0.101 Uiso 1 1 calc R U . . .
C038 C 0.50838(10) 0.75472(13) 0.89072(11) 0.0830(6) Uani 1 1 d . . . . .
H038 H 0.5463 0.7394 0.9002 0.100 Uiso 1 1 calc R U . . .
C03A C 0.98347(13) 0.85445(14) 1.03639(14) 0.1057(9) Uani 1 1 d . . . . .
H03J H 1.0029 0.8769 1.0162 0.127 Uiso 1 1 calc R U . . .
H03K H 0.9869 0.8804 1.0765 0.127 Uiso 1 1 calc R U . . .
C03B C 0.46654(10) 0.75645(12) 0.92449(11) 0.0788(6) Uani 1 1 d . . . . .
H03L H 0.4754 0.7394 0.9550 0.095 Uiso 1 1 calc R U . . .
O03C O 0.23129(12) 0.7539(2) 0.14902(9) 0.1698(15) Uani 1 1 d . . . . .
F03D F 0.4843(2) 0.73632(13) 0.11662(12) 0.2078(16) Uani 1 1 d . . . . .
C03E C 0.03689(15) 0.86230(15) 0.20485(13) 0.1020(9) Uani 1 1 d . . . . .
H03M H 0.0538 0.8451 0.1709 0.122 Uiso 1 1 calc R U . . .
H03N H -0.0049 0.8718 0.1906 0.122 Uiso 1 1 calc R U . . .
C03G C 0.87901(15) 0.82322(13) 1.04230(12) 0.0936(7) Uani 1 1 d . . . . .
H03O H 0.8364 0.8122 1.0204 0.140 Uiso 1 1 calc R U . . .
H03P H 0.8817 0.8584 1.0758 0.140 Uiso 1 1 calc R U . . .
H03Q H 0.8946 0.7905 1.0557 0.140 Uiso 1 1 calc R U . . .
C03H C 0.44341(14) 0.85071(14) 1.06632(14) 0.1059(9) Uani 1 1 d . . . . .
H03R H 0.4404 0.8148 1.0776 0.159 Uiso 1 1 calc R U . . .
H03S H 0.4535 0.8854 1.1011 0.159 Uiso 1 1 calc R U . . .
H03T H 0.4754 0.8487 1.0453 0.159 Uiso 1 1 calc R U . . .
F03I F 1.21534(14) 0.9450(2) 1.1156(2) 0.2206(17) Uani 1 1 d . . . . .
C03J C 1.01581(14) 0.80002(15) 1.03796(12) 0.1036(9) Uani 1 1 d . . . . .
H03U H 1.0601 0.8117 1.0542 0.124 Uiso 1 1 calc R U . . .
H03V H 1.0009 0.7814 1.0637 0.124 Uiso 1 1 calc R U . . .
C03K C 0.22356(12) 0.77508(19) 0.97763(14) 0.1052(10) Uani 1 1 d . . . . .
H03W H 0.2247 0.8119 0.9676 0.158 Uiso 1 1 calc R U . . .
H03X H 0.1956 0.7768 1.0028 0.158 Uiso 1 1 calc R U . . .
H03Y H 0.2094 0.7416 0.9421 0.158 Uiso 1 1 calc R U . . .
C03L C 0.07679(15) 0.91888(14) 0.24526(15) 0.1050(9) Uani 1 1 d . . . . .
H03Z H 0.0796 0.9474 0.2238 0.126 Uiso 1 1 calc R U . . .
H H 0.0585 0.9375 0.2779 0.126 Uiso 1 1 calc R U . . .
C03M C 0.8408(2) 0.54516(16) 0.52955(14) 0.0806(12) Uani 0.694(7) 1 d . . P B 1
H03 H 0.8623 0.5789 0.5598 0.097 Uiso 0.694(7) 1 calc R U P B 1
C03N C 0.80862(16) 0.77837(19) 0.19731(17) 0.1130(10) Uani 1 1 d . . . . .
H1AA H 0.8229 0.8171 0.2264 0.170 Uiso 1 1 calc R U . . .
HA H 0.8338 0.7704 0.1692 0.170 Uiso 1 1 calc R U . . .
HB H 0.8117 0.7477 0.2165 0.170 Uiso 1 1 calc R U . . .
C03O C 0.8204(3) 0.54864(16) 0.47325(14) 0.0832(13) Uani 0.694(7) 1 d . . P B 1
H2AA H 0.8272 0.5850 0.4660 0.100 Uiso 0.694(7) 1 calc R U P B 1
C03P C 0.6040(2) 0.86024(18) 0.1606(2) 0.154(2) Uani 1 1 d . . . . .
H3AA H 0.5943 0.8189 0.1361 0.231 Uiso 1 1 calc R U . . .
HC H 0.6025 0.8859 0.1361 0.231 Uiso 1 1 calc R U . . .
HD H 0.5742 0.8706 0.1840 0.231 Uiso 1 1 calc R U . . .
F03Q F 0.5295(2) 0.6373(2) 0.0229(2) 0.259(2) Uani 1 1 d . . . . .
C03R C -0.00258(14) 0.83445(17) 0.28153(13) 0.1028(9) Uani 1 1 d . . . . .
H4AA H -0.0060 0.8030 0.2989 0.154 Uiso 1 1 calc R U . . .
HE H -0.0433 0.8410 0.2620 0.154 Uiso 1 1 calc R U . . .
HF H 0.0169 0.8710 0.3119 0.154 Uiso 1 1 calc R U . . .
C03S C 0.6762(2) 0.92165(14) 0.24948(17) 0.1310(14) Uani 1 1 d . . . . .
H5AA H 0.6395 0.9262 0.2645 0.196 Uiso 1 1 calc R U . . .
HG H 0.6849 0.9561 0.2376 0.196 Uiso 1 1 calc R U . . .
HH H 0.7108 0.9185 0.2798 0.196 Uiso 1 1 calc R U . . .
C03T C 0.3947(2) 0.90669(14) 1.00281(16) 0.1219(12) Uani 1 1 d . . . . .
H6AA H 0.4360 0.9075 0.9970 0.183 Uiso 1 1 calc R U . . .
HI H 0.3898 0.9446 1.0299 0.183 Uiso 1 1 calc R U . . .
HJ H 0.3650 0.9000 0.9656 0.183 Uiso 1 1 calc R U . . .
C03V C 0.7361(2) 0.8248(3) 0.1379(3) 0.165(2) Uani 1 1 d D . . . .
H7AA H 0.7763 0.8379 0.1339 0.198 Uiso 1 1 calc R U . . .
HK H 0.7095 0.8072 0.0983 0.198 Uiso 1 1 calc R U . . .
C03W C 1.04844(13) 0.7694(2) 0.94532(15) 0.1222(12) Uani 1 1 d . . . . .
H8AA H 1.0377 0.7419 0.9057 0.183 Uiso 1 1 calc R U . . .
HL H 1.0901 0.7651 0.9647 0.183 Uiso 1 1 calc R U . . .
HM H 1.0459 0.8100 0.9441 0.183 Uiso 1 1 calc R U . . .
F03X F 1.1397(2) 0.89108(15) 1.0253(2) 0.255(2) Uani 1 1 d . . . . .
C03Y C 0.17820(18) 0.89730(17) 0.22229(17) 0.1161(11) Uani 1 1 d . . . . .
H9AA H 0.2178 0.8844 0.2364 0.174 Uiso 1 1 calc R U . . .
HN H 0.1843 0.9358 0.2165 0.174 Uiso 1 1 calc R U . . .
HO H 0.1567 0.8683 0.1854 0.174 Uiso 1 1 calc R U . . .
C03Z C 0.7938(3) 0.44461(16) 0.49791(15) 0.0862(13) Uani 0.694(7) 1 d . . P B 1
H0BA H 0.7848 0.4092 0.5060 0.103 Uiso 0.694(7) 1 calc R U P B 1
C040 C 1.01493(18) 0.69572(16) 0.98700(16) 0.1240(13) Uani 1 1 d . . . . .
H04A H 0.9822 0.6838 1.0024 0.186 Uiso 1 1 calc R U . . .
H04B H 1.0543 0.6985 1.0145 0.186 Uiso 1 1 calc R U . . .
H04C H 1.0146 0.6663 0.9498 0.186 Uiso 1 1 calc R U . . .
C041 C 0.7706(2) 0.44878(18) 0.44172(16) 0.0825(11) Uani 0.694(7) 1 d . . P B 1
H041 H 0.7423 0.4182 0.4135 0.099 Uiso 0.694(7) 1 calc R U P B 1
C043 C 0.56035(18) 0.7748(3) 0.56024(17) 0.0927(14) Uani 0.641(4) 1 d . . P A 1
H043 H 0.5828 0.7590 0.5323 0.111 Uiso 0.641(4) 1 calc R U P A 1
C044 C 0.17048(18) 0.95116(14) 0.32165(16) 0.1159(11) Uani 1 1 d . . . . .
H04D H 0.1535 0.9487 0.3538 0.174 Uiso 1 1 calc R U . . .
H04E H 0.1641 0.9895 0.3154 0.174 Uiso 1 1 calc R U . . .
H04F H 0.2142 0.9470 0.3310 0.174 Uiso 1 1 calc R U . . .
F045 F 1.0947(2) 0.9640(2) 1.02930(15) 0.2288(17) Uani 1 1 d . . . . .
C046 C 0.30558(19) 0.81900(16) 1.06641(14) 0.1121(10) Uani 1 1 d . . . . .
H04G H 0.2695 0.8289 1.0821 0.135 Uiso 1 1 calc R U . . .
H04H H 0.3354 0.8059 1.0949 0.135 Uiso 1 1 calc R U . . .
F048 F 1.2038(3) 0.9505(3) 1.0315(3) 0.310(3) Uani 1 1 d . . . . .
F049 F 1.16567(18) 1.02163(16) 1.0921(3) 0.247(2) Uani 1 1 d . . . . .
C04A C 1.0089(2) 0.95152(15) 0.90071(17) 0.1216(11) Uani 1 1 d . . . . .
H04Q H 0.9715 0.9672 0.9097 0.182 Uiso 1 1 calc R U . . .
H04R H 1.0310 0.9800 0.8889 0.182 Uiso 1 1 calc R U . . .
H04S H 1.0347 0.9449 0.9352 0.182 Uiso 1 1 calc R U . . .
C04D C 0.57798(16) 0.7682(3) 0.61684(18) 0.0908(14) Uani 0.641(4) 1 d . . P A 1
H04I H 0.6127 0.7483 0.6262 0.109 Uiso 0.641(4) 1 calc R U P A 1
C04E C 0.33262(18) 0.87164(17) 1.05943(17) 0.1215(12) Uani 1 1 d . . . . .
H04J H 0.3493 0.9013 1.0979 0.146 Uiso 1 1 calc R U . . .
H04K H 0.3010 0.8891 1.0366 0.146 Uiso 1 1 calc R U . . .
C04G C 0.7108(3) 0.8746(2) 0.1669(3) 0.179(2) Uani 1 1 d D . . . .
H04L H 0.6914 0.8933 0.1377 0.215 Uiso 1 1 calc R U . . .
H04M H 0.7451 0.9030 0.1942 0.215 Uiso 1 1 calc R U . . .
C04J C 0.7286(3) 0.7179(2) 0.1206(2) 0.170(2) Uani 1 1 d . . . . .
H04N H 0.7314 0.6868 0.1393 0.255 Uiso 1 1 calc R U . . .
H04O H 0.7573 0.7128 0.0958 0.255 Uiso 1 1 calc R U . . .
H04P H 0.6870 0.7152 0.0969 0.255 Uiso 1 1 calc R U . . .
C04U C 0.49989(17) 0.8280(3) 0.64674(18) 0.0946(14) Uani 0.641(4) 1 d . . P A 1
H04U H 0.4804 0.8468 0.6763 0.114 Uiso 0.641(4) 1 calc R U P A 1
C04X C 0.2347(3) 0.8969(3) 0.8080(3) 0.206(3) Uani 1 1 d . . . . .
H04T H 0.2779 0.9017 0.8084 0.309 Uiso 1 1 calc R U . . .
H04W H 0.2155 0.9319 0.8024 0.309 Uiso 1 1 calc R U . . .
H04X H 0.2144 0.8617 0.7762 0.309 Uiso 1 1 calc R U . . .
C052 C 0.1607(3) 0.8821(5) 0.8758(4) 0.271(5) Uani 1 1 d . . . . .
H05D H 0.1404 0.8434 0.8503 0.406 Uiso 1 1 calc R U . . .
H05E H 0.1378 0.9134 0.8656 0.406 Uiso 1 1 calc R U . . .
H05F H 0.1623 0.8850 0.9162 0.406 Uiso 1 1 calc R U . . .
C055 C 0.9358(3) 0.9183(2) 0.8007(2) 0.1647(19) Uani 1 1 d . . . . .
H05A H 0.9191 0.8905 0.7617 0.247 Uiso 1 1 calc R U . . .
H05B H 0.9566 0.9535 0.7978 0.247 Uiso 1 1 calc R U . . .
H05C H 0.9026 0.9297 0.8197 0.247 Uiso 1 1 calc R U . . .
C056 C 0.48304(17) 0.8377(2) 0.59173(17) 0.0902(12) Uani 0.641(4) 1 d . . P A 1
H056 H 0.4549 0.8651 0.5851 0.108 Uiso 0.641(4) 1 calc R U P A 1
C03{ C 0.8390(4) 0.4463(2) 0.49405(10) 0.091(3) Uani 0.306(7) 1 d G . P B 2
H03{ H 0.8585 0.4132 0.5003 0.109 Uiso 0.306(7) 1 calc R U P B 2
C2 C 0.8191(4) 0.4497(2) 0.43695(8) 0.130(7) Uani 0.306(7) 1 d G . P B 2
H2 H 0.8253 0.4188 0.4050 0.157 Uiso 0.306(7) 1 calc R U P B 2
C02I C 0.79005(12) 0.49916(9) 0.42754(7) 0.0778(6) Uani 1 1 d G . . . .
C1AA C 0.7809(4) 0.5452(2) 0.47524(10) 0.103(4) Uani 0.306(7) 1 d G . P B 2
H1AB H 0.7614 0.5783 0.4689 0.123 Uiso 0.306(7) 1 calc R U P B 2
C2AA C 0.8007(4) 0.5418(2) 0.53234(9) 0.108(4) Uani 0.306(7) 1 d G . P B 2
H2AB H 0.7946 0.5727 0.5643 0.130 Uiso 0.306(7) 1 calc R U P B 2
C02O C 0.82981(12) 0.49235(9) 0.54175(6) 0.0782(6) Uani 1 1 d G . . . .

loop_
_atom_site_aniso_label
_atom_site_aniso_U_11
_atom_site_aniso_U_22
_atom_site_aniso_U_33
_atom_site_aniso_U_23
_atom_site_aniso_U_13
_atom_site_aniso_U_12
Pd01 0.05904(7) 0.06552(8) 0.05449(8) 0.01898(6) 0.01080(5) 0.01200(6)
Pd02 0.06237(8) 0.07078(9) 0.04743(7) 0.01911(6) -0.00582(5) 0.01171(6)
Pd03 0.08874(11) 0.06650(9) 0.05728(8) 0.03075(7) 0.00676(7) 0.00430(7)
Pd04 0.06750(8) 0.07123(9) 0.05796(8) 0.03314(7) -0.00734(6) 0.00752(6)
S005 0.0991(4) 0.0705(3) 0.1202(6) 0.0257(3) 0.0358(4) -0.0017(3)
P006 0.0956(4) 0.0909(4) 0.1029(5) 0.0522(4) 0.0226(4) 0.0236(3)
P07 0.1265(7) 0.1129(6) 0.1009(6) 0.0200(5) 0.0273(5) 0.0377(5)
P008 0.1255(6) 0.1381(7) 0.0831(5) 0.0407(5) -0.0233(4) 0.0286(6)
S009 0.1413(8) 0.1720(10) 0.1905(11) 0.1169(9) 0.0775(8) 0.0951(8)
N00A 0.0660(8) 0.0671(8) 0.0550(8) 0.0223(7) 0.0135(6) 0.0122(7)
N00D 0.0605(8) 0.0818(10) 0.0539(8) 0.0313(7) 0.0003(6) 0.0085(7)
N00E 0.0687(9) 0.0914(12) 0.0562(8) 0.0365(8) -0.0075(7) 0.0027(8)
N00F 0.0605(8) 0.0799(10) 0.0698(9) 0.0356(8) 0.0145(7) 0.0117(7)
N00G 0.0904(11) 0.0691(9) 0.0504(8) 0.0244(7) 0.0026(7) 0.0065(8)
N00H 0.0583(8) 0.1020(13) 0.0575(8) 0.0359(9) 0.0073(7) 0.0097(8)
N00I 0.0761(9) 0.0715(9) 0.0502(7) 0.0204(7) -0.0031(7) 0.0106(7)
O00J 0.0781(9) 0.0702(9) 0.1236(15) 0.0317(9) 0.0233(10) -0.0034(7)
N00K 0.0813(10) 0.0799(10) 0.0526(8) 0.0245(7) 0.0013(7) -0.0026(8)
N00L 0.0777(10) 0.0709(9) 0.0546(8) 0.0287(7) 0.0014(7) 0.0101(7)
F00M 0.1126(12) 0.1028(12) 0.1689(19) 0.0717(13) 0.0362(12) 0.0161(10)
N00N 0.0748(10) 0.0781(11) 0.0597(9) 0.0172(8) -0.0005(7) 0.0107(8)
N00O 0.0996(13) 0.0738(11) 0.0825(12) 0.0413(10) 0.0086(10) 0.0060(9)
N00P 0.0703(10) 0.1076(14) 0.0573(9) 0.0318(9) -0.0049(7) 0.0030(9)
F00Q 0.171(2) 0.0857(11) 0.196(2) 0.0597(14) 0.0574(18) 0.0302(12)
C00R 0.0962(14) 0.0674(11) 0.0549(9) 0.0264(8) 0.0093(9) 0.0182(10)
N00S 0.0899(13) 0.147(2) 0.0627(10) 0.0529(12) 0.0234(10) 0.0481(13)
N00T 0.0966(12) 0.0647(9) 0.0486(7) 0.0253(7) 0.0074(7) 0.0079(8)
F00U 0.1576(17) 0.0983(11) 0.1491(17) 0.0638(12) 0.0687(14) 0.0292(11)
C00V 0.0712(10) 0.0680(10) 0.0585(9) 0.0233(8) 0.0115(8) 0.0153(8)
F00W 0.180(2) 0.167(2) 0.150(2) 0.0554(17) -0.0267(17) 0.0740(18)
F00X 0.1387(16) 0.184(2) 0.1081(14) 0.0724(15) -0.0053(12) 0.0050(15)
C00Y 0.0908(13) 0.0637(10) 0.0512(9) 0.0220(8) 0.0070(9) 0.0037(9)
C00Z 0.0793(11) 0.0713(11) 0.0505(9) 0.0240(8) 0.0092(8) 0.0160(9)
C010 0.0583(9) 0.0933(13) 0.0531(9) 0.0353(9) 0.0041(7) 0.0071(8)
N011 0.1104(14) 0.0700(10) 0.0587(9) 0.0299(8) 0.0052(9) 0.0090(9)
F012 0.1575(18) 0.1526(19) 0.1028(13) 0.0267(13) -0.0087(13) 0.0435(15)
N013 0.0769(11) 0.0880(12) 0.0714(10) 0.0333(9) -0.0092(8) 0.0158(9)
C014 0.0806(12) 0.0662(11) 0.0598(10) 0.0208(8) 0.0034(9) 0.0047(9)
N015 0.0724(10) 0.0951(13) 0.0684(10) 0.0151(9) -0.0149(8) 0.0251(9)
C016 0.0796(11) 0.0665(10) 0.0511(9) 0.0239(8) 0.0098(8) 0.0107(8)
N017 0.0684(9) 0.0945(12) 0.0589(9) 0.0250(8) 0.0173(7) 0.0214(8)
C018 0.0560(9) 0.1022(15) 0.0561(9) 0.0342(10) 0.0044(7) 0.0107(9)
C019 0.0946(14) 0.0615(10) 0.0543(9) 0.0226(8) 0.0026(9) 0.0053(9)
N01A 0.0894(12) 0.0712(10) 0.0714(11) 0.0129(8) 0.0040(9) 0.0146(9)
C01B 0.0786(12) 0.0688(11) 0.0561(9) 0.0223(8) 0.0049(8) 0.0137(9)
C01C 0.0569(9) 0.0962(14) 0.0672(11) 0.0403(10) 0.0099(8) 0.0137(9)
C01D 0.0661(10) 0.0855(12) 0.0550(9) 0.0357(9) 0.0014(8) 0.0040(9)
C01E 0.0636(11) 0.1210(19) 0.0568(10) 0.0347(11) -0.0004(8) 0.0072(11)
C01F 0.0981(15) 0.0699(11) 0.0567(10) 0.0248(9) 0.0077(10) 0.0131(10)
C01G 0.0867(12) 0.0627(10) 0.0493(8) 0.0214(7) -0.0009(8) 0.0029(9)
O01H 0.0984(13) 0.1101(14) 0.1196(16) 0.0496(12) 0.0206(11) 0.0432(11)
O01I 0.1228(16) 0.1349(17) 0.1039(15) 0.0618(13) 0.0561(13) 0.0317(13)
C01J 0.0720(11) 0.0872(14) 0.0574(10) 0.0212(9) -0.0001(8) -0.0073(10)
C01K 0.0591(10) 0.1267(19) 0.0585(10) 0.0444(12) 0.0057(8) 0.0163(11)
N01L 0.1068(15) 0.1023(15) 0.0754(12) 0.0438(11) 0.0226(11) 0.0129(12)
F01M 0.1445(19) 0.184(2) 0.184(3) 0.055(2) 0.0813(19) 0.0388(17)
C01N 0.0645(10) 0.0991(15) 0.0605(10) 0.0414(10) 0.0015(8) -0.0010(9)
C01O 0.0979(14) 0.0666(11) 0.0528(9) 0.0274(8) 0.0068(9) 0.0102(10)
C01Q 0.0554(9) 0.1054(16) 0.0606(10) 0.0378(10) 0.0060(8) 0.0101(9)
N01R 0.1063(15) 0.0876(13) 0.0870(13) 0.0492(11) -0.0115(11) -0.0002(11)
C01S 0.0744(12) 0.1020(16) 0.0555(10) 0.0277(10) -0.0038(9) 0.0120(11)
C01U 0.0781(12) 0.0991(16) 0.0511(9) 0.0225(10) -0.0011(9) -0.0013(11)
C01V 0.0941(14) 0.0669(11) 0.0558(10) 0.0251(8) 0.0067(9) 0.0021(10)
C01W 0.0752(12) 0.1019(16) 0.0513(9) 0.0307(10) -0.0053(9) 0.0078(11)
C01X 0.0549(9) 0.1086(16) 0.0675(11) 0.0518(11) 0.0040(8) 0.0120(9)
C01Y 0.0738(12) 0.1052(17) 0.0535(10) 0.0206(10) -0.0070(9) 0.0082(11)
C01Z 0.0999(15) 0.0775(12) 0.0499(9) 0.0277(9) 0.0115(9) 0.0187(11)
C020 0.1073(16) 0.0655(11) 0.0552(10) 0.0255(8) -0.0007(10) 0.0085(10)
C021 0.0868(12) 0.0681(11) 0.0520(9) 0.0251(8) 0.0069(8) 0.0094(9)
C022 0.0667(11) 0.1064(16) 0.0566(10) 0.0376(11) -0.0051(8) 0.0031(10)
C023 0.0700(11) 0.0991(15) 0.0807(13) 0.0545(12) 0.0172(10) 0.0226(10)
C024 0.0872(13) 0.0779(12) 0.0547(9) 0.0324(9) 0.0102(9) 0.0126(10)
C025 0.1092(16) 0.0644(10) 0.0473(9) 0.0214(8) 0.0012(9) 0.0059(10)
C026 0.0737(12) 0.1117(17) 0.0542(10) 0.0335(11) -0.0022(9) 0.0113(11)
C027 0.0593(9) 0.1026(15) 0.0643(11) 0.0469(11) 0.0021(8) 0.0085(9)
C028 0.1000(15) 0.0758(12) 0.0516(9) 0.0270(9) 0.0029(9) 0.0076(11)
C029 0.1047(15) 0.0684(11) 0.0480(9) 0.0235(8) 0.0018(9) 0.0080(10)
F02A 0.163(2) 0.189(2) 0.1335(18) 0.0890(18) 0.0458(16) 0.0642(18)
C02B 0.1191(18) 0.0607(10) 0.0529(9) 0.0224(8) 0.0003(10) 0.0101(11)
C02C 0.0660(10) 0.0807(13) 0.0792(13) 0.0408(11) 0.0147(9) 0.0199(9)
C02D 0.0707(11) 0.0978(15) 0.0525(9) 0.0286(10) 0.0000(8) -0.0021(10)
C02E 0.1018(15) 0.0699(11) 0.0518(9) 0.0262(8) 0.0047(9) 0.0048(10)
C02F 0.0914(13) 0.0669(10) 0.0490(9) 0.0232(8) 0.0064(8) 0.0127(9)
C02G 0.1027(15) 0.0698(11) 0.0509(9) 0.0250(8) 0.0039(9) 0.0076(10)
C02H 0.1029(15) 0.0650(11) 0.0521(9) 0.0243(8) 0.0025(9) 0.0081(10)
C02J 0.1189(18) 0.0728(12) 0.0569(10) 0.0273(9) -0.0073(11) -0.0016(12)
C02K 0.0718(12) 0.1050(17) 0.0551(10) 0.0283(10) -0.0019(9) -0.0002(11)
F02M 0.1271(16) 0.182(2) 0.1301(17) 0.0696(17) -0.0130(13) -0.0203(15)
C02P 0.1001(15) 0.0650(10) 0.0528(9) 0.0250(8) 0.0037(9) 0.0052(10)
C02Q 0.0693(11) 0.1107(17) 0.0590(11) 0.0384(11) -0.0061(9) 0.0014(11)
C02R 0.1284(19) 0.0724(12) 0.0505(9) 0.0272(9) 0.0134(11) 0.0162(12)
C02S 0.1205(19) 0.0684(12) 0.0629(11) 0.0270(10) -0.0043(12) -0.0007(12)
C02T 0.0638(11) 0.130(2) 0.0596(11) 0.0421(12) -0.0012(9) 0.0073(11)
C02U 0.0698(11) 0.1150(18) 0.0599(11) 0.0384(12) -0.0011(9) 0.0094(11)
C02V 0.0558(9) 0.132(2) 0.0603(11) 0.0439(12) 0.0050(8) 0.0156(11)
C02W 0.0524(9) 0.141(2) 0.0663(12) 0.0501(13) 0.0055(8) 0.0175(11)
C02X 0.0832(13) 0.0932(15) 0.0571(10) 0.0281(10) -0.0040(9) -0.0120(11)
C02Y 0.1167(18) 0.0677(12) 0.0580(10) 0.0248(9) -0.0028(11) 0.0059(11)
O02Z 0.0885(14) 0.535(8) 0.1157(19) 0.191(4) 0.0249(14) 0.049(3)
C030 0.1008(17) 0.0931(16) 0.0791(15) 0.0329(12) 0.0414(13) 0.0155(13)
C031 0.0737(13) 0.1098(19) 0.0783(14) 0.0383(13) -0.0135(11) 0.0011(12)
C032 0.0570(10) 0.145(2) 0.0623(11) 0.0487(13) 0.0069(8) 0.0187(12)
C0AA 0.059(3) 0.141(7) 0.067(4) 0.042(4) 0.006(3) 0.016(4)
C1 0.051(3) 0.157(8) 0.083(4) 0.055(5) 0.000(3) -0.002(4)
C02L 0.0647(11) 0.147(2) 0.0619(11) 0.0513(14) 0.0011(9) 0.0213(13)
C0 0.0881(15) 0.0881(15) 0.0881(15) 0.0274(5) 0.0218(4) 0.00909(19)
C04V 0.0899(16) 0.0899(16) 0.0899(16) 0.0279(5) 0.0222(4) 0.00928(19)
C033 0.1116(17) 0.0697(12) 0.0602(11) 0.0276(9) -0.0037(11) 0.0079(11)
F034 0.278(4) 0.255(4) 0.170(3) 0.130(3) 0.038(3) 0.047(3)
F035 0.185(2) 0.222(3) 0.1140(17) 0.0688(19) -0.0197(17) 0.001(2)
C036 0.1041(18) 0.0814(14) 0.0829(15) 0.0265(12) 0.0191(13) 0.0223(13)
C037 0.0746(12) 0.1106(18) 0.0555(10) 0.0274(11) -0.0078(9) -0.0157(12)
C038 0.0614(10) 0.127(2) 0.0757(13) 0.0551(14) 0.0138(9) 0.0280(11)
C03A 0.0887(16) 0.1020(19) 0.0836(16) -0.0054(14) -0.0181(13) 0.0120(14)
C03B 0.0621(10) 0.1115(17) 0.0754(13) 0.0520(13) 0.0104(9) 0.0187(10)
O03C 0.1187(17) 0.318(4) 0.0628(11) 0.0460(18) 0.0117(11) 0.095(2)
F03D 0.331(5) 0.1231(18) 0.1172(18) 0.0344(15) -0.041(2) 0.013(2)
C03E 0.1072(19) 0.119(2) 0.0804(15) 0.0517(15) -0.0075(14) 0.0406(16)
C03G 0.120(2) 0.0882(16) 0.0694(14) 0.0183(12) 0.0261(14) 0.0071(14)
C03H 0.0976(18) 0.0924(18) 0.0976(19) 0.0150(15) -0.0155(15) 0.0043(14)
F03I 0.134(2) 0.301(5) 0.259(4) 0.155(4) 0.017(2) 0.065(2)
C03J 0.0899(16) 0.112(2) 0.0733(14) 0.0072(13) -0.0224(12) 0.0228(14)
C03K 0.0631(12) 0.172(3) 0.0909(18) 0.0531(19) 0.0214(12) 0.0271(15)
C03L 0.113(2) 0.0909(17) 0.112(2) 0.0579(16) -0.0053(17) 0.0218(15)
C03M 0.131(3) 0.0588(15) 0.0454(14) 0.0202(11) 0.0039(17) 0.0053(18)
C03N 0.106(2) 0.144(3) 0.109(2) 0.065(2) 0.0297(18) 0.030(2)
C03O 0.138(4) 0.0585(15) 0.0477(14) 0.0237(12) 0.0027(18) 0.0110(18)
C03P 0.144(3) 0.111(2) 0.181(4) 0.094(3) -0.072(3) -0.025(2)
F03Q 0.271(4) 0.212(4) 0.218(4) -0.041(3) 0.043(3) 0.093(3)
C03R 0.0872(16) 0.137(3) 0.0841(17) 0.0415(17) 0.0083(13) 0.0301(16)
C03S 0.186(4) 0.0705(16) 0.114(2) 0.0317(16) -0.012(2) 0.0152(19)
C03T 0.159(3) 0.0765(16) 0.110(2) 0.0300(16) -0.008(2) 0.0075(18)
C03V 0.140(3) 0.246(6) 0.209(5) 0.183(5) 0.086(3) 0.068(3)
C03W 0.0711(15) 0.189(4) 0.0917(19) 0.037(2) -0.0013(14) 0.0345(19)
F03X 0.296(5) 0.129(2) 0.298(5) -0.046(3) 0.145(4) -0.029(3)
C03Y 0.132(3) 0.116(2) 0.117(2) 0.074(2) 0.015(2) -0.0014(19)
C03Z 0.127(4) 0.0685(18) 0.0587(16) 0.0298(14) 0.0042(19) -0.011(2)
C040 0.128(2) 0.103(2) 0.110(2) 0.0341(18) -0.0346(19) 0.0337(18)
C041 0.110(3) 0.0718(19) 0.0551(16) 0.0203(14) 0.0001(17) -0.0068(18)
C043 0.0695(19) 0.156(4) 0.0621(19) 0.051(2) 0.0106(15) 0.029(2)
C044 0.135(3) 0.0805(17) 0.116(2) 0.0410(16) -0.014(2) -0.0067(16)
F045 0.255(4) 0.299(5) 0.133(2) 0.095(3) 0.008(3) 0.062(4)
C046 0.147(3) 0.105(2) 0.0831(18) 0.0079(15) 0.0524(19) 0.031(2)
F048 0.361(7) 0.371(7) 0.292(6) 0.130(6) 0.220(6) 0.114(6)
F049 0.199(3) 0.137(2) 0.426(7) 0.115(3) 0.078(4) 0.061(2)
C04A 0.157(3) 0.0915(19) 0.118(3) 0.0346(18) 0.038(2) -0.0200(19)
C04D 0.0593(17) 0.157(4) 0.073(2) 0.062(3) 0.0123(15) 0.032(2)
C04E 0.127(3) 0.106(2) 0.104(2) -0.0109(18) 0.034(2) 0.0053(19)
C04G 0.290(7) 0.136(3) 0.207(5) 0.124(4) 0.151(5) 0.069(4)
C04J 0.205(5) 0.174(4) 0.105(3) -0.013(3) 0.069(3) -0.030(4)
C04U 0.0684(19) 0.158(4) 0.070(2) 0.056(2) 0.0132(16) 0.032(2)
C04X 0.207(6) 0.261(7) 0.259(7) 0.170(6) 0.140(6) 0.135(5)
C052 0.137(4) 0.496(14) 0.359(10) 0.346(11) 0.117(5) 0.156(6)
C055 0.211(5) 0.148(4) 0.125(3) 0.060(3) 0.000(3) 0.006(4)
C056 0.0699(19) 0.141(4) 0.071(2) 0.054(2) 0.0078(16) 0.033(2)
C03{ 0.133(9) 0.078(5) 0.054(4) 0.035(3) -0.011(4) 0.004(5)
C2 0.270(19) 0.071(5) 0.031(3) 0.014(3) -0.003(6) 0.057(8)
C02I 0.1117(16) 0.0667(11) 0.0501(9) 0.0245(8) 0.0015(10) 0.0098(11)
C1AA 0.161(12) 0.092(6) 0.069(5) 0.042(5) 0.031(7) 0.042(7)
C2AA 0.178(13) 0.084(6) 0.063(5) 0.022(4) 0.031(7) 0.028(8)
C02O 0.1134(17) 0.0651(11) 0.0510(9) 0.0252(8) 0.0013(10) 0.0084(11)

loop_
_atom_type_symbol
_atom_type_description
_atom_type_scat_dispersion_real
_atom_type_scat_dispersion_imag
_atom_type_scat_source
C C 0.0030 0.0020 'International Tables Vol C Tables 4.2.6.8 and 6.1.1.4'
H H 0.0000 0.0000 'International Tables Vol C Tables 4.2.6.8 and 6.1.1.4'
N N 0.0060 0.0030 'International Tables Vol C Tables 4.2.6.8 and 6.1.1.4'
O O 0.0110 0.0060 'International Tables Vol C Tables 4.2.6.8 and 6.1.1.4'
Pd Pd -1.0250 0.9880 'International Tables Vol C Tables 4.2.6.8 and 6.1.1.4'
S S 0.1210 0.1210 'International Tables Vol C Tables 4.2.6.8 and 6.1.1.4'
P P 0.1020 0.0940 'International Tables Vol C Tables 4.2.6.8 and 6.1.1.4'
F F 0.0170 0.0100 'International Tables Vol C Tables 4.2.6.8 and 6.1.1.4'

loop_
_geom_angle_atom_site_label_1
_geom_angle_atom_site_label_2
_geom_angle_atom_site_label_3
_geom_angle
_geom_angle_site_symmetry_1
_geom_angle_site_symmetry_3
N00F Pd01 N00A 84.53(7) . 2_666
N00F Pd01 N017 177.75(7) . .
N00A Pd01 N017 94.31(8) 2_666 .
N00F Pd01 N01A 95.05(9) . .
N00A Pd01 N01A 177.90(7) 2_666 .
N017 Pd01 N01A 86.18(9) . .
N00D Pd02 N00I 86.19(8) . .
N00D Pd02 N015 179.51(8) . .
N00I Pd02 N015 94.26(8) . .
N00D Pd02 N00N 93.06(8) . .
N00I Pd02 N00N 178.99(7) . .
N015 Pd02 N00N 86.48(9) . .
N00K Pd03 N011 86.23(9) . .
N00K Pd03 N00O 93.80(9) . .
N011 Pd03 N00O 179.70(10) . .
N00K Pd03 N01L 179.24(8) . .
N011 Pd03 N01L 94.25(9) . .
N00O Pd03 N01L 85.72(9) . .
N00E Pd04 N00L 85.88(8) . 2_666
N00E Pd04 N013 179.36(8) . .
N00L Pd04 N013 94.59(8) 2_666 .
N00E Pd04 N01R 93.08(9) . .
N00L Pd04 N01R 178.85(9) 2_666 .
N013 Pd04 N01R 86.45(9) . .
O00J S005 C04A 106.51(14) . .
O00J S005 C055 108.8(2) . .
C04A S005 C055 89.7(2) . .
F00W P006 F01M 88.21(18) . .
F00W P006 F00Q 92.94(16) . .
F01M P006 F00Q 90.69(15) . .
F00W P006 F012 176.33(15) . .
F01M P006 F012 92.36(16) . .
F00Q P006 F012 90.68(16) . .
F00W P006 F00M 87.68(15) . .
F01M P006 F00M 91.66(14) . .
F00Q P006 F00M 177.59(13) . .
F012 P006 F00M 88.67(14) . .
F00W P006 F00U 90.32(16) . .
F01M P006 F00U 177.19(15) . .
F00Q P006 F00U 91.79(12) . .
F012 P006 F00U 88.95(14) . .
F00M P006 F00U 85.88(11) . .
F049 P07 F03I 96.8(3) . .
F049 P07 F03X 154.4(3) . .
F03I P07 F03X 104.2(3) . .
F049 P07 F048 91.9(3) . .
F03I P07 F048 83.6(3) . .
F03X P07 F048 76.3(3) . .
F049 P07 F02A 99.0(2) . .
F03I P07 F02A 93.38(18) . .
F03X P07 F02A 94.3(2) . .
F048 P07 F02A 169.0(3) . .
F049 P07 F045 81.8(3) . .
F03I P07 F045 175.5(2) . .
F03X P07 F045 78.3(3) . .
F048 P07 F045 100.7(3) . .
F02A P07 F045 82.67(18) . .
F034 P008 F03Q 89.3(3) . .
F034 P008 F00X 95.0(2) . .
F03Q P008 F00X 91.9(2) . .
F034 P008 F035 94.6(2) . .
F03Q P008 F035 95.4(2) . .
F00X P008 F035 168.00(19) . .
F034 P008 F03D 88.9(2) . .
F03Q P008 F03D 178.1(3) . .
F00X P008 F03D 87.44(17) . .
F035 P008 F03D 85.50(19) . .
F034 P008 F02M 177.6(2) . .
F03Q P008 F02M 92.1(3) . .
F00X P008 F02M 86.80(13) . .
F035 P008 F02M 83.46(16) . .
F03D P008 F02M 89.61(18) . .
O01H S009 C04X 116.2(2) . .
O01H S009 C052 110.9(2) . .
C04X S009 C052 116.6(4) . .
C00V N00A C00Z 118.88(17) . .
C00V N00A Pd01 119.53(14) . 2_666
C00Z N00A Pd01 120.61(13) . 2_666
C01D N00D C027 119.09(16) . .
C01D N00D Pd02 121.11(12) . .
C027 N00D Pd02 119.64(14) . .
C01W N00E C01S 119.13(18) . .
C01W N00E Pd04 118.66(14) . .
C01S N00E Pd04 122.00(17) . .
C03B N00F C02C 118.09(18) . .
C03B N00F Pd01 120.53(14) . .
C02C N00F Pd01 120.58(14) . .
C01O N00G C00Y 117.29(16) . .
C01Q N00H C018 118.57(16) . .
C014 N00I C028 118.37(19) . .
C014 N00I Pd02 119.98(15) . .
C028 N00I Pd02 121.19(15) . .
C02X N00K C01J 118.4(2) . .
C02X N00K Pd03 120.80(15) . .
C01J N00K Pd03 120.41(15) . .
C01F N00L C024 119.07(18) . .
C01F N00L Pd04 120.57(15) . 2_666
C024 N00L Pd04 119.83(14) . 2_666
C03G N00N C036 108.8(2) . .
C03G N00N C03A 112.4(2) . .
C036 N00N C03A 105.9(2) . .
C03G N00N Pd02 110.48(16) . .
C036 N00N Pd02 114.24(15) . .
C03A N00N Pd02 105.01(16) . .
C03S N00O C04G 106.8(3) . .
C03S N00O C03P 112.5(3) . .
C04G N00O C03P 108.5(4) . .
C03S N00O Pd03 113.10(18) . .
C04G N00O Pd03 104.7(2) . .
C03P N00O Pd03 110.67(17) . .
C02K N00P C02Q 117.82(18) . .
C00Z C00R C016 119.91(19) . .
C00Z C00R H00R 120.0 . .
C016 C00R H00R 120.0 . .
O02Z N00S O01I 120.2(2) . .
O02Z N00S O03C 116.2(2) . .
O01I N00S O03C 123.2(2) . .
C021 N00T C02P 118.34(16) . .
N00A C00V C01B 122.38(18) . .
N00A C00V H00V 118.8 . .
C01B C00V H00V 118.8 . .
N00G C00Y C019 122.63(19) . .
N00G C00Y C01G 115.60(16) . .
C019 C00Y C01G 121.75(18) . .
N00A C00Z C00R 121.70(18) . .
N00A C00Z H00Z 119.2 . .
C00R C00Z H00Z 119.2 . .
C01X C010 C01N 118.15(17) . .
C01X C010 C018 122.10(17) . .
C01N C010 C018 119.71(18) . .
C02S N011 C033 118.81(19) . .
C02S N011 Pd03 120.37(16) . .
C033 N011 Pd03 120.56(15) . .
C03R N013 C031 110.0(2) . .
C03R N013 C03E 111.9(2) . .
C031 N013 C03E 107.3(2) . .
C03R N013 Pd04 110.21(15) . .
C031 N013 Pd04 114.60(16) . .
C03E N013 Pd04 102.72(16) . .
N00I C014 C01V 123.1(2) . .
N00I C014 H014 118.5 . .
C01V C014 H014 118.5 . .
C03W N015 C03J 112.1(3) . .
C03W N015 C040 109.5(3) . .
C03J N015 C040 106.2(2) . .
C03W N015 Pd02 110.04(16) . .
C03J N015 Pd02 106.36(16) . .
C040 N015 Pd02 112.57(19) . .
C01B C016 C00R 118.33(19) . .
C01B C016 C021 122.81(17) . .
C00R C016 C021 118.85(18) . .
C03K N017 C030 111.5(2) . .
C03K N017 C046 108.3(2) . .
C030 N017 C046 109.0(2) . .
C03K N017 Pd01 110.61(15) . .
C030 N017 Pd01 111.83(14) . .
C046 N017 Pd01 105.45(18) . .
N00H C018 C01K 122.93(18) . .
N00H C018 C010 116.18(16) . .
C01K C018 C010 120.82(18) . .
C00Y C019 C02G 119.65(18) . .
C00Y C019 H019 120.2 . .
C02G C019 H019 120.2 . .
C03H N01A C04E 114.7(3) . .
C03H N01A C03T 107.0(2) . .
C04E N01A C03T 106.8(3) . .
C03H N01A Pd01 112.26(17) . .
C04E N01A Pd01 105.04(18) . .
C03T N01A Pd01 110.95(18) . .
C016 C01B C00V 118.78(18) . .
C016 C01B H01B 120.6 . .
C00V C01B H01B 120.6 . .
C038 C01C C023 117.13(19) . .
C038 C01C C01Q 120.21(18) . .
C023 C01C C01Q 122.57(18) . .
N00D C01D C01N 122.36(17) . .
N00D C01D H01D 118.8 . .
C01N C01D H01D 118.8 . .
C02U C01E C02K 119.0(2) . .
C02U C01E H01E 120.5 . .
C02K C01E H01E 120.5 . .
N00L C01F C02R 122.8(2) . .
N00L C01F H01F 118.6 . .
C02R C01F H01F 118.6 . .
C02E C01G C01V 117.17(19) . .
C02E C01G C00Y 120.83(18) . .
C01V C01G C00Y 121.99(18) . .
N00K C01J C01U 122.8(2) . .
N00K C01J H01J 118.6 . .
C01U C01J H01J 118.6 . .
C018 C01K C02V 118.6(2) . .
C018 C01K H01K 120.7 . .
C02V C01K H01K 120.7 . .
C03N N01L C03V 112.2(3) . .
C03N N01L C04J 104.7(3) . .
C03V N01L C04J 108.7(4) . .
C03N N01L Pd03 112.72(18) . .
C03V N01L Pd03 107.1(2) . .
C04J N01L Pd03 111.4(2) . .
C01D C01N C010 118.93(19) . .
C01D C01N H01N 120.5 . .
C010 C01N H01N 120.5 . .
N00G C01O C025 123.32(18) . .
N00G C01O C02F 115.62(16) . .
C025 C01O C02F 121.05(19) . .
N00H C01Q C02W 121.87(19) . .
N00H C01Q C01C 116.63(17) . .
C02W C01Q C01C 121.39(18) . .
C044 N01R C03L 108.5(3) . .
C044 N01R C03Y 108.1(3) . .
C03L N01R C03Y 110.2(2) . .
C044 N01R Pd04 113.62(17) . .
C03L N01R Pd04 106.95(17) . .
C03Y N01R Pd04 109.42(19) . .
N00E C01S C01Y 121.2(2) . .
N00E C01S H01S 119.4 . .
C01Y C01S H01S 119.4 . .
C01J C01U C02D 119.26(19) . .
C01J C01U H01U 120.4 . .
C02D C01U H01U 120.4 . .
C014 C01V C01G 118.71(19) . .
C014 C01V H01V 120.6 . .
C01G C01V H01V 120.6 . .
N00E C01W C026 122.4(2) . .
N00E C01W H01W 118.8 . .
C026 C01W H01W 118.8 . .
C027 C01X C010 120.00(17) . .
C027 C01X H01X 120.0 . .
C010 C01X H01X 120.0 . .
C022 C01Y C01S 120.1(2) . .
C022 C01Y H01Y 119.9 . .
C01S C01Y H01Y 119.9 . .
C024 C01Z C02F 120.0(2) . .
C024 C01Z H01Z 120.0 . .
C02F C01Z H01Z 120.0 . .
C02Y C020 C02J 118.9(2) . .
C02Y C020 C02P 118.4(2) . .
C02J C020 C02P 122.67(19) . .
N00T C021 C02H 122.5(2) . .
N00T C021 C016 115.41(16) . .
C02H C021 C016 122.13(18) . .
C01Y C022 C026 118.0(2) . .
C01Y C022 C02Q 122.3(2) . .
C026 C022 C02Q 119.7(2) . .
C02C C023 C01C 120.84(18) . .
C02C C023 H023 119.6 . .
C01C C023 H023 119.6 . .
N00L C024 C01Z 122.32(19) . .
N00L C024 H024 118.8 . .
C01Z C024 H024 118.8 . .
C02G C025 C01O 119.6(2) . .
C02G C025 H025 120.2 . .
C01O C025 H025 120.2 . .
C01W C026 C022 119.0(2) . .
C01W C026 H026 120.5 . .
C022 C026 H026 120.5 . .
N00D C027 C01X 121.43(19) . .
N00D C027 H027 119.3 . .
C01X C027 H027 119.3 . .
N00I C028 C02E 122.4(2) . .
N00I C028 H028 118.8 . .
C02E C028 H028 118.8 . .
C02H C029 C02B 117.28(18) . .
C02H C029 C02I 121.46(18) . .
C02B C029 C02I 121.25(19) . .
C02P C02B C029 118.9(2) . .
C02P C02B H02B 120.5 . .
C029 C02B H02B 120.5 . .
N00F C02C C023 121.74(18) . .
N00F C02C H02C 119.1 . .
C023 C02C H02C 119.1 . .
C037 C02D C01U 117.9(2) . .
C037 C02D C02K 120.0(2) . .
C01U C02D C02K 122.10(19) . .
C028 C02E C01G 120.2(2) . .
C028 C02E H02E 119.9 . .
C01G C02E H02E 119.9 . .
C01Z C02F C02R 117.49(19) . .
C01Z C02F C01O 120.1(2) . .
C02R C02F C01O 122.39(18) . .
C025 C02G C019 117.37(18) . .
C025 C02G C02O 120.76(19) . .
C019 C02G C02O 121.87(18) . .
C029 C02H C021 119.99(19) . .
C029 C02H H02H 120.0 . .
C021 C02H H02H 120.0 . .
C020 C02J C02S 118.9(2) . .
C020 C02J H02J 120.5 . .
C02S C02J H02J 120.5 . .
N00P C02K C01E 122.9(2) . .
N00P C02K C02D 115.77(18) . .
C01E C02K C02D 121.2(2) . .
N00T C02P C02B 123.00(19) . .
N00T C02P C020 114.75(17) . .
C02B C02P C020 122.2(2) . .
N00P C02Q C02T 122.1(2) . .
N00P C02Q C022 115.97(18) . .
C02T C02Q C022 121.8(2) . .
C01F C02R C02F 118.25(19) . .
C01F C02R H02R 120.9 . .
C02F C02R H02R 120.9 . .
N011 C02S C02J 122.1(2) . .
N011 C02S H02S 119.0 . .
C02J C02S H02S 119.0 . .
C02U C02T C02Q 120.0(2) . .
C02U C02T H02T 120.0 . .
C02Q C02T H02T 120.0 . .
C02T C02U C01E 117.93(19) . .
C02T C02U C02L 120.5(2) . .
C01E C02U C02L 121.53(19) . .
C02W C02V C01K 117.77(18) . .
C02W C02V C032 121.02(18) . .
C01K C02V C032 121.19(19) . .
C02V C02W C01Q 120.17(18) . .
C02V C02W H02W 119.9 . .
C01Q C02W H02W 119.9 . .
N00K C02X C037 122.1(2) . .
N00K C02X H02X 118.9 . .
C037 C02X H02X 118.9 . .
C020 C02Y C033 118.7(2) . .
C020 C02Y H02Y 120.6 . .
C033 C02Y H02Y 120.6 . .
N017 C030 H03A 109.5 . .
N017 C030 H03B 109.5 . .
H03A C030 H03B 109.5 . .
N017 C030 H03C 109.5 . .
H03A C030 H03C 109.5 . .
H03B C030 H03C 109.5 . .
N013 C031 H03D 109.5 . .
N013 C031 H03E 109.5 . .
H03D C031 H03E 109.5 . .
N013 C031 H03F 109.5 . .
H03D C031 H03F 109.5 . .
H03E C031 H03F 109.5 . .
C0AA C032 C04V 120.0 . .
C04D C032 C04U 118.5(2) . .
C04D C032 C02V 122.2(2) . .
C0AA C032 C02V 120.36(17) . .
C04V C032 C02V 119.62(17) . .
C04U C032 C02V 118.5(2) . .
C032 C0AA C1 120.0 . .
C032 C0AA H0AA 120.0 . .
C1 C0AA H0AA 120.0 . .
C02L C1 C0AA 120.0 . .
C02L C1 H1 120.0 . .
C0AA C1 H1 120.0 . .
C1 C02L C0 120.0 . .
C043 C02L C056 119.7(2) . .
C043 C02L C02U 120.3(2) . .
C1 C02L C02U 121.83(18) . .
C0 C02L C02U 118.15(18) . .
C056 C02L C02U 119.4(2) . .
C02L C0 C04V 120.0 . .
C02L C0 H0 120.0 . .
C04V C0 H0 120.0 . .
C0 C04V C032 120.0 . .
C0 C04V H04V 120.0 . .
C032 C04V H04V 120.0 . .
N011 C033 C02Y 122.4(2) . .
N011 C033 H033 118.8 . .
C02Y C033 H033 118.8 . .
N00N C036 H03G 109.5 . .
N00N C036 H03H 109.5 . .
H03G C036 H03H 109.5 . .
N00N C036 H03I 109.5 . .
H03G C036 H03I 109.5 . .
H03H C036 H03I 109.5 . .
C02X C037 C02D 119.4(2) . .
C02X C037 H037 120.3 . .
C02D C037 H037 120.3 . .
C03B C038 C01C 119.72(19) . .
C03B C038 H038 120.1 . .
C01C C038 H038 120.1 . .
C03J C03A N00N 109.9(2) . .
C03J C03A H03J 109.7 . .
N00N C03A H03J 109.7 . .
C03J C03A H03K 109.7 . .
N00N C03A H03K 109.7 . .
H03J C03A H03K 108.2 . .
N00F C03B C038 122.31(19) . .
N00F C03B H03L 118.8 . .
C038 C03B H03L 118.8 . .
C03L C03E N013 109.4(2) . .
C03L C03E H03M 109.8 . .
N013 C03E H03M 109.8 . .
C03L C03E H03N 109.8 . .
N013 C03E H03N 109.8 . .
H03M C03E H03N 108.2 . .
N00N C03G H03O 109.5 . .
N00N C03G H03P 109.5 . .
H03O C03G H03P 109.5 . .
N00N C03G H03Q 109.5 . .
H03O C03G H03Q 109.5 . .
H03P C03G H03Q 109.5 . .
N01A C03H H03R 109.5 . .
N01A C03H H03S 109.5 . .
H03R C03H H03S 109.5 . .
N01A C03H H03T 109.5 . .
H03R C03H H03T 109.5 . .
H03S C03H H03T 109.5 . .
N015 C03J C03A 111.4(2) . .
N015 C03J H03U 109.4 . .
C03A C03J H03U 109.4 . .
N015 C03J H03V 109.4 . .
C03A C03J H03V 109.4 . .
H03U C03J H03V 108.0 . .
N017 C03K H03W 109.5 . .
N017 C03K H03X 109.5 . .
H03W C03K H03X 109.5 . .
N017 C03K H03Y 109.5 . .
H03W C03K H03Y 109.5 . .
H03X C03K H03Y 109.5 . .
N01R C03L C03E 108.6(2) . .
N01R C03L H03Z 110.0 . .
C03E C03L H03Z 110.0 . .
N01R C03L H 110.0 . .
C03E C03L H 110.0 . .
H03Z C03L H 108.4 . .
C03O C03M C02O 120.8(3) . .
C03O C03M H03 119.6 . .
C02O C03M H03 119.6 . .
N01L C03N H1AA 109.5 . .
N01L C03N HA 109.5 . .
H1AA C03N HA 109.5 . .
N01L C03N HB 109.5 . .
H1AA C03N HB 109.5 . .
HA C03N HB 109.5 . .
C02I C03O C03M 120.8(3) . .
C02I C03O H2AA 119.6 . .
C03M C03O H2AA 119.6 . .
N00O C03P H3AA 109.5 . .
N00O C03P HC 109.5 . .
H3AA C03P HC 109.5 . .
N00O C03P HD 109.5 . .
H3AA C03P HD 109.5 . .
HC C03P HD 109.5 . .
N013 C03R H4AA 109.5 . .
N013 C03R HE 109.5 . .
H4AA C03R HE 109.5 . .
N013 C03R HF 109.5 . .
H4AA C03R HF 109.5 . .
HE C03R HF 109.5 . .
N00O C03S H5AA 109.5 . .
N00O C03S HG 109.5 . .
H5AA C03S HG 109.5 . .
N00O C03S HH 109.5 . .
H5AA C03S HH 109.5 . .
HG C03S HH 109.5 . .
N01A C03T H6AA 109.5 . .
N01A C03T HI 109.5 . .
H6AA C03T HI 109.5 . .
N01A C03T HJ 109.5 . .
H6AA C03T HJ 109.5 . .
HI C03T HJ 109.5 . .
C04G C03V N01L 114.7(4) . .
C04G C03V H7AA 108.6 . .
N01L C03V H7AA 108.6 . .
C04G C03V HK 108.6 . .
N01L C03V HK 108.6 . .
H7AA C03V HK 107.6 . .
N015 C03W H8AA 109.5 . .
N015 C03W HL 109.5 . .
H8AA C03W HL 109.5 . .
N015 C03W HM 109.5 . .
H8AA C03W HM 109.5 . .
HL C03W HM 109.5 . .
N01R C03Y H9AA 109.5 . .
N01R C03Y HN 109.5 . .
H9AA C03Y HN 109.5 . .
N01R C03Y HO 109.5 . .
H9AA C03Y HO 109.5 . .
HN C03Y HO 109.5 . .
C02O C03Z C041 120.4(3) . .
C02O C03Z H0BA 119.8 . .
C041 C03Z H0BA 119.8 . .
N015 C040 H04A 109.5 . .
N015 C040 H04B 109.5 . .
H04A C040 H04B 109.5 . .
N015 C040 H04C 109.5 . .
H04A C040 H04C 109.5 . .
H04B C040 H04C 109.5 . .
C03Z C041 C02I 119.8(3) . .
C03Z C041 H041 120.1 . .
C02I C041 H041 120.1 . .
C02L C043 C04D 119.4(4) . .
C02L C043 H043 120.3 . .
C04D C043 H043 120.3 . .
N01R C044 H04D 109.5 . .
N01R C044 H04E 109.5 . .
H04D C044 H04E 109.5 . .
N01R C044 H04F 109.5 . .
H04D C044 H04F 109.5 . .
H04E C044 H04F 109.5 . .
C04E C046 N017 112.6(3) . .
C04E C046 H04G 109.1 . .
N017 C046 H04G 109.1 . .
C04E C046 H04H 109.1 . .
N017 C046 H04H 109.1 . .
H04G C046 H04H 107.8 . .
S005 C04A H04Q 109.5 . .
S005 C04A H04R 109.5 . .
H04Q C04A H04R 109.5 . .
S005 C04A H04S 109.5 . .
H04Q C04A H04S 109.5 . .
H04R C04A H04S 109.5 . .
C032 C04D C043 121.9(3) . .
C032 C04D H04I 119.1 . .
C043 C04D H04I 119.1 . .
C046 C04E N01A 109.8(3) . .
C046 C04E H04J 109.7 . .
N01A C04E H04J 109.7 . .
C046 C04E H04K 109.7 . .
N01A C04E H04K 109.7 . .
H04J C04E H04K 108.2 . .
C03V C04G N00O 120.3(3) . .
C03V C04G H04L 107.2 . .
N00O C04G H04L 107.2 . .
C03V C04G H04M 107.2 . .
N00O C04G H04M 107.2 . .
H04L C04G H04M 106.9 . .
N01L C04J H04N 109.5 . .
N01L C04J H04O 109.5 . .
H04N C04J H04O 109.5 . .
N01L C04J H04P 109.5 . .
H04N C04J H04P 109.5 . .
H04O C04J H04P 109.5 . .
C056 C04U C032 120.5(4) . .
C056 C04U H04U 119.8 . .
C032 C04U H04U 119.8 . .
S009 C04X H04T 109.5 . .
S009 C04X H04W 109.5 . .
H04T C04X H04W 109.5 . .
S009 C04X H04X 109.5 . .
H04T C04X H04X 109.5 . .
H04W C04X H04X 109.5 . .
S009 C052 H05D 109.5 . .
S009 C052 H05E 109.5 . .
H05D C052 H05E 109.5 . .
S009 C052 H05F 109.5 . .
H05D C052 H05F 109.5 . .
H05E C052 H05F 109.5 . .
S005 C055 H05A 109.5 . .
S005 C055 H05B 109.5 . .
H05A C055 H05B 109.5 . .
S005 C055 H05C 109.5 . .
H05A C055 H05C 109.5 . .
H05B C055 H05C 109.5 . .
C04U C056 C02L 118.2(3) . .
C04U C056 H056 120.9 . .
C02L C056 H056 120.9 . .
C2 C03{ C02O 120.0 . .
C2 C03{ H03{ 120.0 . .
C02O C03{ H03{ 120.0 . .
C02I C2 C03{ 120.0 . .
C02I C2 H2 120.0 . .
C03{ C2 H2 120.0 . .
C2 C02I C1AA 120.0 . .
C03O C02I C041 117.8(2) . .
C03O C02I C029 121.8(2) . .
C2 C02I C029 119.78(17) . .
C1AA C02I C029 120.19(17) . .
C041 C02I C029 119.4(2) . .
C2AA C1AA C02I 120.0 . .
C2AA C1AA H1AB 120.0 . .
C02I C1AA H1AB 120.0 . .
C1AA C2AA C02O 120.0 . .
C1AA C2AA H2AB 120.0 . .
C02O C2AA H2AB 120.0 . .
C03Z C02O C03M 118.9(2) . .
C2AA C02O C03{ 120.0 . .
C03Z C02O C02G 119.5(2) . .
C03M C02O C02G 121.2(2) . .
C2AA C02O C02G 120.24(17) . .
C03{ C02O C02G 119.76(17) . .

loop_
_geom_bond_atom_site_label_1
_geom_bond_atom_site_label_2
_geom_bond_distance
_geom_bond_site_symmetry_2
Pd01 N00F 2.0319(17) .
Pd01 N00A 2.0422(19) 2_666
Pd01 N017 2.0482(18) .
Pd01 N01A 2.054(2) .
Pd02 N00D 2.0318(16) .
Pd02 N00I 2.0392(19) .
Pd02 N015 2.0529(18) .
Pd02 N00N 2.064(2) .
Pd03 N00K 2.028(2) .
Pd03 N011 2.0335(18) .
Pd03 N00O 2.0622(19) .
Pd03 N01L 2.068(2) .
Pd04 N00E 2.0246(18) .
Pd04 N00L 2.0360(17) 2_666
Pd04 N013 2.0653(19) .
Pd04 N01R 2.069(2) .
S005 O00J 1.4996(18) .
S005 C04A 1.751(4) .
S005 C055 1.779(5) .
P006 F00W 1.562(3) .
P006 F01M 1.573(2) .
P006 F00Q 1.575(2) .
P006 F012 1.575(2) .
P006 F00M 1.591(2) .
P006 F00U 1.602(2) .
P07 F049 1.511(4) .
P07 F03I 1.526(3) .
P07 F03X 1.530(3) .
P07 F048 1.555(4) .
P07 F02A 1.600(3) .
P07 F045 1.614(4) .
P008 F034 1.447(4) .
P008 F03Q 1.494(4) .
P008 F00X 1.526(2) .
P008 F035 1.549(3) .
P008 F03D 1.609(4) .
P008 F02M 1.627(3) .
S009 O01H 1.478(2) .
S009 C04X 1.568(6) .
S009 C052 1.564(5) .
N00A C00V 1.331(2) .
N00A C00Z 1.346(3) .
N00A Pd01 2.0423(19) 2_666
N00D C01D 1.340(3) .
N00D C027 1.347(2) .
N00E C01W 1.330(3) .
N00E C01S 1.345(3) .
N00F C03B 1.338(3) .
N00F C02C 1.345(3) .
N00G C01O 1.337(3) .
N00G C00Y 1.353(3) .
N00H C01Q 1.329(2) .
N00H C018 1.340(3) .
N00I C014 1.332(3) .
N00I C028 1.339(3) .
N00K C02X 1.332(3) .
N00K C01J 1.357(3) .
N00L C01F 1.323(3) .
N00L C024 1.335(3) .
N00L Pd04 2.0361(17) 2_666
N00N C03G 1.447(3) .
N00N C036 1.485(3) .
N00N C03A 1.510(3) .
N00O C03S 1.432(4) .
N00O C04G 1.437(5) .
N00O C03P 1.456(4) .
N00P C02K 1.338(3) .
N00P C02Q 1.348(3) .
C00R C00Z 1.369(3) .
C00R C016 1.387(3) .
C00R H00R 0.9300 .
N00S O02Z 1.146(3) .
N00S O01I 1.205(3) .
N00S O03C 1.241(3) .
N00T C021 1.332(3) .
N00T C02P 1.332(3) .
C00V C01B 1.390(3) .
C00V H00V 0.9300 .
C00Y C019 1.385(3) .
C00Y C01G 1.476(3) .
C00Z H00Z 0.9300 .
C010 C01X 1.382(3) .
C010 C01N 1.399(3) .
C010 C018 1.482(3) .
N011 C02S 1.332(3) .
N011 C033 1.352(3) .
N013 C03R 1.461(4) .
N013 C031 1.466(4) .
N013 C03E 1.526(3) .
C014 C01V 1.380(3) .
C014 H014 0.9300 .
N015 C03W 1.466(4) .
N015 C03J 1.480(3) .
N015 C040 1.493(4) .
C016 C01B 1.380(3) .
C016 C021 1.487(3) .
N017 C03K 1.463(3) .
N017 C030 1.487(3) .
N017 C046 1.519(4) .
C018 C01K 1.390(3) .
C019 C02G 1.401(3) .
C019 H019 0.9300 .
N01A C03H 1.461(3) .
N01A C04E 1.505(4) .
N01A C03T 1.532(4) .
C01B H01B 0.9300 .
C01C C038 1.374(3) .
C01C C023 1.386(3) .
C01C C01Q 1.484(3) .
C01D C01N 1.373(3) .
C01D H01D 0.9300 .
C01E C02U 1.388(3) .
C01E C02K 1.392(3) .
C01E H01E 0.9300 .
C01F C02R 1.397(3) .
C01F H01F 0.9300 .
C01G C02E 1.385(3) .
C01G C01V 1.411(3) .
C01J C01U 1.359(3) .
C01J H01J 0.9300 .
C01K C02V 1.402(3) .
C01K H01K 0.9300 .
N01L C03N 1.452(4) .
N01L C03V 1.457(4) .
N01L C04J 1.492(5) .
C01N H01N 0.9300 .
C01O C025 1.390(3) .
C01O C02F 1.484(3) .
C01Q C02W 1.399(3) .
N01R C044 1.462(4) .
N01R C03L 1.476(4) .
N01R C03Y 1.535(4) .
C01S C01Y 1.393(3) .
C01S H01S 0.9300 .
C01U C02D 1.399(3) .
C01U H01U 0.9300 .
C01V H01V 0.9300 .
C01W C026 1.383(3) .
C01W H01W 0.9300 .
C01X C027 1.376(3) .
C01X H01X 0.9300 .
C01Y C022 1.368(4) .
C01Y H01Y 0.9300 .
C01Z C024 1.373(3) .
C01Z C02F 1.391(3) .
C01Z H01Z 0.9300 .
C020 C02Y 1.385(3) .
C020 C02J 1.392(3) .
C020 C02P 1.486(3) .
C021 C02H 1.392(3) .
C022 C026 1.402(3) .
C022 C02Q 1.481(3) .
C023 C02C 1.349(3) .
C023 H023 0.9300 .
C024 H024 0.9300 .
C025 C02G 1.381(3) .
C025 H025 0.9300 .
C026 H026 0.9300 .
C027 H027 0.9300 .
C028 C02E 1.370(3) .
C028 H028 0.9300 .
C029 C02H 1.381(3) .
C029 C02B 1.406(3) .
C029 C02I 1.496(2) .
C02B C02P 1.391(3) .
C02B H02B 0.9300 .
C02C H02C 0.9300 .
C02D C037 1.388(3) .
C02D C02K 1.485(3) .
C02E H02E 0.9300 .
C02F C02R 1.409(3) .
C02G C02O 1.504(2) .
C02H H02H 0.9300 .
C02J C02S 1.395(3) .
C02J H02J 0.9300 .
C02Q C02T 1.386(3) .
C02R H02R 0.9300 .
C02S H02S 0.9300 .
C02T C02U 1.381(3) .
C02T H02T 0.9300 .
C02U C02L 1.493(2) .
C02V C02W 1.373(3) .
C02V C032 1.491(2) .
C02W H02W 0.9300 .
C02X C037 1.385(4) .
C02X H02X 0.9300 .
C02Y C033 1.387(3) .
C02Y H02Y 0.9300 .
C030 H03A 0.9600 .
C030 H03B 0.9600 .
C030 H03C 0.9600 .
C031 H03D 0.9600 .
C031 H03E 0.9600 .
C031 H03F 0.9600 .
C032 C04D 1.338(5) .
C032 C0AA 1.3900 .
C032 C04V 1.3900 .
C032 C04U 1.411(5) .
C0AA C1 1.3900 .
C0AA H0AA 0.9300 .
C1 C02L 1.3900 .
C1 H1 0.9300 .
C02L C043 1.364(4) .
C02L C0 1.3900 .
C02L C056 1.410(5) .
C0 C04V 1.3900 .
C0 H0 0.9300 .
C04V H04V 0.9300 .
C033 H033 0.9300 .
C036 H03G 0.9600 .
C036 H03H 0.9600 .
C036 H03I 0.9600 .
C037 H037 0.9300 .
C038 C03B 1.369(3) .
C038 H038 0.9300 .
C03A C03J 1.482(4) .
C03A H03J 0.9700 .
C03A H03K 0.9700 .
C03B H03L 0.9300 .
C03E C03L 1.504(5) .
C03E H03M 0.9700 .
C03E H03N 0.9700 .
C03G H03O 0.9600 .
C03G H03P 0.9600 .
C03G H03Q 0.9600 .
C03H H03R 0.9600 .
C03H H03S 0.9600 .
C03H H03T 0.9600 .
C03J H03U 0.9700 .
C03J H03V 0.9700 .
C03K H03W 0.9600 .
C03K H03X 0.9600 .
C03K H03Y 0.9600 .
C03L H03Z 0.9700 .
C03L H 0.9700 .
C03M C03O 1.373(4) .
C03M C02O 1.378(4) .
C03M H03 0.9300 .
C03N H1AA 0.9600 .
C03N HA 0.9600 .
C03N HB 0.9600 .
C03O C02I 1.371(4) .
C03O H2AA 0.9300 .
C03P H3AA 0.9600 .
C03P HC 0.9600 .
C03P HD 0.9600 .
C03R H4AA 0.9600 .
C03R HE 0.9600 .
C03R HF 0.9600 .
C03S H5AA 0.9600 .
C03S HG 0.9600 .
C03S HH 0.9600 .
C03T H6AA 0.9600 .
C03T HI 0.9600 .
C03T HJ 0.9600 .
C03V C04G 1.377(6) .
C03V H7AA 0.9700 .
C03V HK 0.9700 .
C03W H8AA 0.9600 .
C03W HL 0.9600 .
C03W HM 0.9600 .
C03Y H9AA 0.9600 .
C03Y HN 0.9600 .
C03Y HO 0.9600 .
C03Z C02O 1.371(4) .
C03Z C041 1.384(5) .
C03Z H0BA 0.9300 .
C040 H04A 0.9600 .
C040 H04B 0.9600 .
C040 H04C 0.9600 .
C041 C02I 1.401(4) .
C041 H041 0.9300 .
C043 C04D 1.404(5) .
C043 H043 0.9300 .
C044 H04D 0.9600 .
C044 H04E 0.9600 .
C044 H04F 0.9600 .
C046 C04E 1.422(5) .
C046 H04G 0.9700 .
C046 H04H 0.9700 .
C04A H04Q 0.9600 .
C04A H04R 0.9600 .
C04A H04S 0.9600 .
C04D H04I 0.9300 .
C04E H04J 0.9700 .
C04E H04K 0.9700 .
C04G H04L 0.9700 .
C04G H04M 0.9700 .
C04J H04N 0.9600 .
C04J H04O 0.9600 .
C04J H04P 0.9600 .
C04U C056 1.397(5) .
C04U H04U 0.9300 .
C04X H04T 0.9600 .
C04X H04W 0.9600 .
C04X H04X 0.9600 .
C052 H05D 0.9600 .
C052 H05E 0.9600 .
C052 H05F 0.9600 .
C055 H05A 0.9600 .
C055 H05B 0.9600 .
C055 H05C 0.9600 .
C056 H056 0.9300 .
C03{ C2 1.3900 .
C03{ C02O 1.3900 .
C03{ H03{ 0.9300 .
C2 C02I 1.3900 .
C2 H2 0.9300 .
C02I C1AA 1.3900 .
C1AA C2AA 1.3900 .
C1AA H1AB 0.9300 .
C2AA C02O 1.3900 .
C2AA H2AB 0.9300 .

loop_
_platon_squeeze_void_nr
_platon_squeeze_void_average_x
_platon_squeeze_void_average_y
_platon_squeeze_void_average_z
_platon_squeeze_void_volume
_platon_squeeze_void_count_electrons
1 0.000 0.026 0.455 7092.3 2750.2
